data_2018949
loop_
_publ_author_name
'Luo, Shao-Hua'

_publ_section_title
;
 Poly[bis(\m-5-iodoisophthalato)(methanol)dilead(II)] exhibiting a novel
 centrosymmetric rhombus-shaped I~4~ unit
;
_journal_coeditor_code EM3057
_journal_issue 5
_journal_name_full 'Acta Crystallographica Section C'
_journal_page_first 494
_journal_page_last 497
_journal_paper_doi 10.1107/S0108270113010007
_journal_volume 69
_journal_year 2013
_chemical_formula_iupac '[Pb2 (C8 H3 I O4)2 (C H4 O)]'
_chemical_formula_moiety 'C17 H10 I2 O9 Pb2'
_chemical_formula_sum 'C17 H10 I2 O9 Pb2'
_chemical_formula_weight 1026.43
_chemical_name_systematic
;
Poly[bis(\m-5-iodoisophthalato)(methanol)dilead(II)]
;
_space_group_IT_number 14
_symmetry_cell_setting monoclinic
_symmetry_space_group_name_Hall '-P 2ybc'
_symmetry_space_group_name_H-M 'P 1 21/c 1'
_atom_sites_solution_hydrogens geom
_atom_sites_solution_primary direct
_atom_sites_solution_secondary difmap
_audit_creation_method SHELXL-97
_cell_angle_alpha 90.00
_cell_angle_beta 93.8970(10)
_cell_angle_gamma 90.00
_cell_formula_units_Z 4
_cell_length_a 4.3137(4)
_cell_length_b 27.918(2)
_cell_length_c 17.6437(15)
_cell_measurement_reflns_used 7918
_cell_measurement_temperature 296(2)
_cell_measurement_theta_max 27.478
_cell_measurement_theta_min 2.314
_cell_volume 2119.9(3)
_computing_cell_refinement 'SAINT (Bruker, 1999)'
_computing_data_collection 'SMART (Bruker, 1997)'
_computing_data_reduction 'SAINT (Bruker, 1999)'
_computing_molecular_graphics 'SHELXTL-Plus (Sheldrick, 2008)'
_computing_publication_material 'SHELXL97 (Sheldrick, 2008)'
_computing_structure_refinement 'SHELXL97 (Sheldrick, 2008)'
_computing_structure_solution 'SHELXS97 (Sheldrick, 2008)'
_diffrn_ambient_temperature 296(2)
_diffrn_measured_fraction_theta_full 0.998
_diffrn_measured_fraction_theta_max 0.998
_diffrn_measurement_device_type 'Bruker--Nonius KappaCCD'
_diffrn_measurement_method '\w scan'
_diffrn_radiation_monochromator graphite
_diffrn_radiation_source 'fine-focus sealed tube'
_diffrn_radiation_type MoK\a
_diffrn_radiation_wavelength 0.71073
_diffrn_reflns_av_R_equivalents 0.0399
_diffrn_reflns_av_sigmaI/netI 0.0376
_diffrn_reflns_limit_h_max 5
_diffrn_reflns_limit_h_min -5
_diffrn_reflns_limit_k_max 36
_diffrn_reflns_limit_k_min -36
_diffrn_reflns_limit_l_max 22
_diffrn_reflns_limit_l_min -21
_diffrn_reflns_number 18249
_diffrn_reflns_theta_full 27.48
_diffrn_reflns_theta_max 27.48
_diffrn_reflns_theta_min 1.46
_exptl_absorpt_coefficient_mu 18.822
_exptl_absorpt_correction_T_max 0.1100
_exptl_absorpt_correction_T_min 0.0583
_exptl_absorpt_correction_type empirical
_exptl_absorpt_process_details '(SADABS; Bruker, 1997)'
_exptl_crystal_colour colourless
_exptl_crystal_density_diffrn 3.216
_exptl_crystal_density_method 'not measured'
_exptl_crystal_description block
_exptl_crystal_F_000 1816
_exptl_crystal_size_max 0.35
_exptl_crystal_size_mid 0.23
_exptl_crystal_size_min 0.21
_refine_diff_density_max 2.225
_refine_diff_density_min -1.647
_refine_ls_extinction_coef 0.00024(4)
_refine_ls_extinction_expression Fc^*^=kFc[1+0.001xFc^2^\l^3^/sin(2\q)]^-1/4^
_refine_ls_extinction_method SHELXL
_refine_ls_goodness_of_fit_ref 1.084
_refine_ls_hydrogen_treatment mixed
_refine_ls_matrix_type full
_refine_ls_number_parameters 276
_refine_ls_number_reflns 4855
_refine_ls_number_restraints 8
_refine_ls_restrained_S_all 1.083
_refine_ls_R_factor_all 0.0383
_refine_ls_R_factor_gt 0.0318
_refine_ls_shift/su_max 0.001
_refine_ls_shift/su_mean 0.000
_refine_ls_structure_factor_coef Fsqd
_refine_ls_weighting_details 'calc w=1/[\s^2^(Fo^2^)+(0.0209P)^2^+11.2420P] where P=(Fo^2^+2Fc^2^)/3'
_refine_ls_weighting_scheme calc
_refine_ls_wR_factor_gt 0.0681
_refine_ls_wR_factor_ref 0.0701
_reflns_number_gt 4302
_reflns_number_total 4855
_reflns_threshold_expression I>2sigma(I)
_cod_data_source_file em3057.cif
_cod_data_source_block I
_cod_original_sg_symbol_H-M 'P 21/c'
_cod_database_code 2018949
_cod_database_fobs_code 2018949

loop_
_symmetry_equiv_pos_as_xyz
'x, y, z'
'-x, y+1/2, -z+1/2'
'-x, -y, -z'
'x, -y-1/2, z-1/2'

loop_
_atom_site_type_symbol
_atom_site_label
_atom_site_fract_x
_atom_site_fract_y
_atom_site_fract_z
_atom_site_U_iso_or_equiv
_atom_site_adp_type
_atom_site_calc_flag
_atom_site_refinement_flags
_atom_site_occupancy
_atom_site_symmetry_multiplicity
Pb Pb1 0.42997(6) 0.359536(9) 0.468120(15) 0.02579(8) Uani d . 1 1
Pb Pb2 1.06483(6) 0.340255(9) 0.698110(15) 0.02848(8) Uani d . 1 1
I I1 1.11882(13) 0.474418(18) 0.88313(3) 0.03791(13) Uani d . 1 1
I I2 0.25214(13) 0.402666(19) 1.07356(3) 0.04389(14) Uani d . 1 1
O O1 1.0482(11) 0.59910(18) 0.5617(3) 0.0345(12) Uani d . 1 1
O O2 1.4538(11) 0.59467(18) 0.6435(3) 0.0347(12) Uani d . 1 1
O O3 0.4803(13) 0.43503(18) 0.5367(3) 0.0391(13) Uani d . 1 1
O O4 0.6139(12) 0.38246(17) 0.6271(3) 0.0336(11) Uani d . 1 1
O O5 0.6761(13) 0.34714(18) 0.7933(3) 0.0364(12) Uani d . 1 1
O O6 1.0108(14) 0.2875(2) 0.8149(3) 0.0421(13) Uani d . 1 1
O O7 0.9856(14) 0.19388(19) 1.0519(3) 0.0429(14) Uani d . 1 1
O O8 0.7680(18) 0.2246(2) 1.1505(3) 0.0581(19) Uani d . 1 1
C C1 1.1927(15) 0.5803(2) 0.6190(4) 0.0251(14) Uani d . 1 1
C C2 1.0581(15) 0.5371(2) 0.6565(4) 0.0251(14) Uani d . 1 1
C C3 1.1319(16) 0.5290(2) 0.7334(4) 0.0288(15) Uani d . 1 1
H H3 1.2604 0.5500 0.7616 0.035 Uiso calc R 1 1
C C4 1.0113(16) 0.4891(2) 0.7671(4) 0.0249(14) Uani d . 1 1
C C5 0.8355(15) 0.4564(2) 0.7250(4) 0.0235(13) Uani d . 1 1
H H5 0.7585 0.4294 0.7483 0.028 Uiso calc R 1 1
C C6 0.7722(15) 0.4635(2) 0.6472(4) 0.0243(14) Uani d . 1 1
C C7 0.8748(15) 0.5052(2) 0.6133(4) 0.0241(13) Uani d . 1 1
H H7 0.8208 0.5115 0.5623 0.029 Uiso calc R 1 1
C C8 0.6111(15) 0.4248(2) 0.6003(4) 0.0254(14) Uani d . 1 1
C C9 0.7997(18) 0.3147(2) 0.8365(4) 0.0306(15) Uani d . 1 1
C C10 0.7015(16) 0.3101(2) 0.9156(4) 0.0260(14) Uani d . 1 1
C C11 0.5359(17) 0.3470(2) 0.9481(4) 0.0299(15) Uani d . 1 1
H H11 0.4706 0.3734 0.9190 0.036 Uiso calc R 1 1
C C12 0.4692(18) 0.3442(2) 1.0239(4) 0.0300(15) Uani d . 1 1
C C13 0.5569(18) 0.3048(2) 1.0674(4) 0.0312(16) Uani d . 1 1
H H13 0.5081 0.3030 1.1178 0.037 Uiso calc R 1 1
C C14 0.7198(18) 0.2678(2) 1.0347(4) 0.0296(15) Uani d . 1 1
C C15 0.7920(17) 0.2714(2) 0.9596(4) 0.0268(14) Uani d . 1 1
H H15 0.9045 0.2469 0.9385 0.032 Uiso calc R 1 1
C C16 0.8333(19) 0.2262(2) 1.0812(4) 0.0345(16) Uani d . 1 1
O O9 0.223(3) 0.3057(3) 0.3413(5) 0.101(3) Uani d DU 1 1
H H9 0.18(3) 0.2765(16) 0.348(8) 0.121 Uiso d D 1 1
C C17 0.128(6) 0.3237(6) 0.2691(10) 0.163(9) Uani d U 1 1
H H17A -0.0938 0.3209 0.2610 0.244 Uiso calc R 1 1
H H17B 0.2256 0.3058 0.2310 0.244 Uiso calc R 1 1
H H17C 0.1863 0.3568 0.2661 0.244 Uiso calc R 1 1

loop_
_atom_site_aniso_label
_atom_site_aniso_U_11
_atom_site_aniso_U_22
_atom_site_aniso_U_33
_atom_site_aniso_U_12
_atom_site_aniso_U_13
_atom_site_aniso_U_23
Pb1 0.02857(14) 0.02363(14) 0.02498(15) -0.00394(10) 0.00031(10) 0.00612(10)
Pb2 0.03729(15) 0.02935(15) 0.01864(14) -0.00444(10) 0.00073(10) 0.00021(10)
I1 0.0543(3) 0.0378(3) 0.0208(3) 0.0037(2) -0.0030(2) 0.00380(19)
I2 0.0554(3) 0.0370(3) 0.0395(3) 0.0128(2) 0.0052(2) -0.0053(2)
O1 0.026(2) 0.039(3) 0.037(3) -0.003(2) 0.000(2) 0.019(2)
O2 0.029(3) 0.039(3) 0.035(3) -0.009(2) -0.002(2) 0.012(2)
O3 0.059(3) 0.031(3) 0.025(3) 0.000(2) -0.014(2) 0.002(2)
O4 0.053(3) 0.020(2) 0.026(3) -0.007(2) -0.006(2) 0.0034(19)
O5 0.056(3) 0.030(3) 0.023(3) 0.002(2) 0.001(2) 0.013(2)
O6 0.067(4) 0.039(3) 0.021(3) 0.012(3) 0.012(3) 0.005(2)
O7 0.063(4) 0.035(3) 0.032(3) 0.015(3) 0.014(3) 0.010(2)
O8 0.125(6) 0.039(3) 0.011(3) 0.031(3) 0.005(3) 0.003(2)
C1 0.028(3) 0.019(3) 0.029(4) 0.000(3) 0.007(3) 0.002(3)
C2 0.029(3) 0.019(3) 0.027(4) 0.003(3) 0.005(3) 0.007(3)
C3 0.037(4) 0.025(3) 0.025(4) -0.002(3) 0.002(3) 0.001(3)
C4 0.038(4) 0.022(3) 0.016(3) 0.004(3) 0.003(3) 0.005(2)
C5 0.032(3) 0.020(3) 0.019(3) 0.001(3) 0.004(3) 0.006(2)
C6 0.028(3) 0.017(3) 0.028(4) 0.002(2) 0.004(3) 0.001(3)
C7 0.030(3) 0.023(3) 0.019(3) 0.005(3) 0.003(3) 0.004(3)
C8 0.027(3) 0.022(3) 0.027(4) 0.001(3) 0.002(3) 0.001(3)
C9 0.047(4) 0.022(3) 0.022(4) -0.008(3) -0.007(3) 0.002(3)
C10 0.042(4) 0.019(3) 0.016(3) -0.003(3) -0.003(3) 0.001(2)
C11 0.042(4) 0.022(3) 0.025(4) -0.001(3) -0.003(3) 0.004(3)
C12 0.043(4) 0.023(3) 0.023(4) 0.004(3) -0.003(3) 0.000(3)
C13 0.053(5) 0.027(4) 0.014(3) 0.002(3) 0.005(3) -0.002(3)
C14 0.049(4) 0.022(3) 0.016(3) -0.002(3) -0.001(3) -0.001(3)
C15 0.044(4) 0.021(3) 0.016(3) 0.004(3) 0.003(3) -0.001(2)
C16 0.058(5) 0.020(3) 0.025(4) 0.000(3) -0.002(3) 0.003(3)
O9 0.198(10) 0.052(5) 0.055(5) -0.054(6) 0.015(6) -0.005(4)
C17 0.31(3) 0.081(11) 0.097(11) -0.031(15) -0.017(15) 0.005(9)

loop_
_atom_type_symbol
_atom_type_description
_atom_type_scat_dispersion_real
_atom_type_scat_dispersion_imag
_atom_type_scat_source
C C 0.0033 0.0016 'International Tables Vol C Tables 4.2.6.8 and 6.1.1.4'
H H 0.0000 0.0000 'International Tables Vol C Tables 4.2.6.8 and 6.1.1.4'
I I -0.4742 1.8119 'International Tables Vol C Tables 4.2.6.8 and 6.1.1.4'
O O 0.0106 0.0060 'International Tables Vol C Tables 4.2.6.8 and 6.1.1.4'
Pb Pb -3.3944 10.1111 'International Tables Vol C Tables 4.2.6.8 and 6.1.1.4'

loop_
_geom_angle_atom_site_label_1
_geom_angle_atom_site_label_2
_geom_angle_atom_site_label_3
_geom_angle_site_symmetry_1
_geom_angle_site_symmetry_3
_geom_angle
O1 Pb1 O2 3_666 3_766 77.88(16)
O1 Pb1 O3 3_666 . 74.78(18)
O2 Pb1 O3 3_766 . 86.03(18)
O1 Pb1 O1 3_666 3_766 118.95(19)
O2 Pb1 O1 3_766 3_766 51.42(16)
O3 Pb1 O1 . 3_766 70.64(19)
O1 Pb1 O9 3_666 . 81.9(3)
O2 Pb1 O9 3_766 . 72.9(2)
O3 Pb1 O9 . . 151.4(2)
O1 Pb1 O9 3_766 . 108.0(2)
O1 Pb1 O7 3_666 4_465 76.76(17)
O2 Pb1 O7 3_766 4_465 149.43(17)
O3 Pb1 O7 . 4_465 103.36(17)
O1 Pb1 O7 3_766 4_465 159.11(17)
O9 Pb1 O7 . 4_465 86.9(2)
O1 Pb1 O4 3_666 . 106.16(17)
O2 Pb1 O4 3_766 . 127.09(15)
O3 Pb1 O4 . . 47.63(15)
O1 Pb1 O4 3_766 . 85.15(16)
O9 Pb1 O4 . . 159.23(19)
O7 Pb1 O4 4_465 . 76.76(15)
O1 Pb1 O7 3_666 4_565 164.08(16)
O2 Pb1 O7 3_766 4_565 116.27(15)
O3 Pb1 O7 . 4_565 98.01(16)
O1 Pb1 O7 3_766 4_565 70.19(14)
O9 Pb1 O7 . 4_565 108.5(3)
O7 Pb1 O7 4_465 4_565 91.49(16)
O4 Pb1 O7 . 4_565 60.04(14)
O8 Pb2 O5 4_565 . 85.6(2)
O8 Pb2 O4 4_565 . 78.4(2)
O5 Pb2 O4 . . 76.43(17)
O8 Pb2 O6 4_565 . 76.47(19)
O5 Pb2 O6 . . 52.46(16)
O4 Pb2 O6 . . 123.91(18)
O8 Pb2 O7 4_565 4_565 50.60(17)
O5 Pb2 O7 . 4_565 128.37(18)
O4 Pb2 O7 . 4_565 69.80(17)
O6 Pb2 O7 . 4_565 123.00(17)
O8 Pb2 O4 4_565 1_655 125.67(18)
O5 Pb2 O4 . 1_655 148.20(16)
O4 Pb2 O4 . 1_655 102.28(15)
O6 Pb2 O4 . 1_655 132.98(17)
O7 Pb2 O4 4_565 1_655 78.18(15)
O8 Pb2 O5 4_565 1_655 132.9(2)
O5 Pb2 O5 . 1_655 102.93(17)
O4 Pb2 O5 . 1_655 148.63(14)
O6 Pb2 O5 . 1_655 73.35(17)
O7 Pb2 O5 4_565 1_655 126.11(16)
O4 Pb2 O5 1_655 1_655 61.62(13)
C1 O1 Pb1 . 3_666 138.3(4)
C1 O1 Pb1 . 3_766 87.7(4)
Pb1 O1 Pb1 3_666 3_766 118.95(19)
C1 O2 Pb1 . 3_766 97.0(4)
C8 O3 Pb1 . . 105.5(4)
C8 O4 Pb2 . . 127.1(4)
C8 O4 Pb1 . . 81.5(4)
Pb2 O4 Pb1 . . 121.37(19)
C9 O5 Pb2 . . 94.3(4)
C9 O6 Pb2 . . 90.3(4)
C16 O7 Pb2 . 4_566 84.1(4)
C16 O8 Pb2 . 4_566 102.7(5)
O2 C1 O1 . . 121.8(6)
O2 C1 C2 . . 118.2(6)
O1 C1 C2 . . 119.9(6)
O2 C1 Pb1 . 3_766 57.4(3)
O1 C1 Pb1 . 3_766 66.0(3)
C2 C1 Pb1 . 3_766 162.7(4)
C7 C2 C3 . . 121.1(6)
C7 C2 C1 . . 119.6(6)
C3 C2 C1 . . 119.2(6)
C4 C3 C2 . . 119.0(7)
C4 C3 H3 . . 120.5
C2 C3 H3 . . 120.5
C5 C4 C3 . . 120.8(6)
C5 C4 I1 . . 118.3(5)
C3 C4 I1 . . 120.7(5)
C4 C5 C6 . . 120.1(6)
C4 C5 H5 . . 119.9
C6 C5 H5 . . 119.9
C5 C6 C7 . . 119.7(6)
C5 C6 C8 . . 119.4(6)
C7 C6 C8 . . 120.8(6)
C2 C7 C6 . . 119.0(6)
C2 C7 H7 . . 120.5
C6 C7 H7 . . 120.5
O3 C8 O4 . . 122.5(6)
O3 C8 C6 . . 119.4(6)
O4 C8 C6 . . 118.1(6)
O6 C9 O5 . . 121.7(7)
O6 C9 C10 . . 119.2(6)
O5 C9 C10 . . 119.0(7)
C15 C10 C11 . . 118.8(6)
C15 C10 C9 . . 120.5(6)
C11 C10 C9 . . 120.5(6)
C12 C11 C10 . . 119.9(6)
C12 C11 H11 . . 120.0
C10 C11 H11 . . 120.0
C13 C12 C11 . . 120.9(6)
C13 C12 I2 . . 120.0(5)
C11 C12 I2 . . 119.0(5)
C12 C13 C14 . . 119.2(6)
C12 C13 H13 . . 120.4
C14 C13 H13 . . 120.4
C15 C14 C13 . . 119.6(6)
C15 C14 C16 . . 119.8(6)
C13 C14 C16 . . 120.5(6)
C10 C15 C14 . . 121.6(6)
C10 C15 H15 . . 119.2
C14 C15 H15 . . 119.2
O7 C16 O8 . . 122.0(7)
O7 C16 C14 . . 119.9(7)
O8 C16 C14 . . 118.1(7)
C17 O9 Pb1 . . 126.3(8)
C17 O9 H9 . . 116(10)
Pb1 O9 H9 . . 117(10)
O9 C17 H17A . . 109.5
O9 C17 H17B . . 109.5
H17A C17 H17B . . 109.5
O9 C17 H17C . . 109.5
H17A C17 H17C . . 109.5
H17B C17 H17C . . 109.5

loop_
_geom_bond_atom_site_label_1
_geom_bond_atom_site_label_2
_geom_bond_site_symmetry_2
_geom_bond_distance
_geom_bond_publ_flag
Pb1 O1 3_666 2.391(5) y
Pb1 O2 3_766 2.428(5) y
Pb1 O3 . 2.433(5) y
Pb1 O1 3_766 2.615(5) y
Pb1 O9 . 2.790(8) y
Pb1 O7 4_465 2.910(5) y
Pb1 O4 . 2.933(5) y
Pb1 O7 4_565 3.110(6) y
Pb2 O8 4_565 2.340(6) y
Pb2 O5 . 2.461(5) y
Pb2 O4 . 2.532(5) y
Pb2 O6 . 2.556(5) y
Pb2 O7 4_565 2.750(5) y
Pb2 O4 1_655 2.995(5) y
Pb2 O5 1_655 3.035(6) y
I1 C4 . 2.107(6) ?
I2 C12 . 2.102(7) ?
O1 C1 . 1.266(8) ?
O2 C1 . 1.245(8) ?
O2 Pb1 3_766 2.428(5) ?
O3 C8 . 1.255(8) ?
O4 C8 . 1.272(8) ?
O5 C9 . 1.278(8) ?
O6 C9 . 1.263(9) ?
O7 C16 . 1.249(9) ?
O8 C16 . 1.275(9) ?
C1 C2 . 1.510(9) ?
C1 Pb1 3_766 2.860(6) ?
C2 C7 . 1.384(10) ?
C2 C3 . 1.391(10) ?
C3 C4 . 1.381(9) ?
C3 H3 . 0.9300 ?
C4 C5 . 1.374(9) ?
C5 C6 . 1.394(9) ?
C5 H5 . 0.9300 ?
C6 C7 . 1.395(9) ?
C6 C8 . 1.504(9) ?
C7 H7 . 0.9300 ?
C9 C10 . 1.490(9) ?
C10 C15 . 1.373(9) ?
C10 C11 . 1.398(10) ?
C11 C12 . 1.389(10) ?
C11 H11 . 0.9300 ?
C12 C13 . 1.378(10) ?
C13 C14 . 1.397(9) ?
C13 H13 . 0.9300 ?
C14 C15 . 1.385(9) ?
C14 C16 . 1.486(10) ?
C15 H15 . 0.9300 ?
O9 C17 . 1.405(18) ?
O9 H9 . 0.84(2) ?
C17 H17A . 0.9600 ?
C17 H17B . 0.9600 ?
C17 H17C . 0.9600 ?

loop_
_geom_hbond_atom_site_label_D
_geom_hbond_atom_site_label_H
_geom_hbond_atom_site_label_A
_geom_hbond_site_symmetry_A
_geom_hbond_distance_DH
_geom_hbond_distance_HA
_geom_hbond_distance_DA
_geom_hbond_angle_DHA
O9 H9 O6 4_465 0.84(2) 2.01(7) 2.789(9) 153(14)

loop_
_geom_torsion_atom_site_label_1
_geom_torsion_atom_site_label_2
_geom_torsion_atom_site_label_3
_geom_torsion_atom_site_label_4
_geom_torsion_site_symmetry_1
_geom_torsion_site_symmetry_4
_geom_torsion
O1 Pb1 O3 C8 3_666 . 139.4(5)
O2 Pb1 O3 C8 3_766 . -142.1(5)
O1 Pb1 O3 C8 3_766 . -91.8(5)
O9 Pb1 O3 C8 . . 175.9(6)
O7 Pb1 O3 C8 4_465 . 67.3(5)
O4 Pb1 O3 C8 . . 9.7(4)
O7 Pb1 O3 C8 4_565 . -26.1(5)
O8 Pb2 O4 C8 4_565 . -156.3(6)
O5 Pb2 O4 C8 . . 115.4(6)
O6 Pb2 O4 C8 . . 138.9(5)
O7 Pb2 O4 C8 4_565 . -104.3(6)
O4 Pb2 O4 C8 1_655 . -31.9(6)
O5 Pb2 O4 C8 1_655 . 22.8(7)
O8 Pb2 O4 Pb1 4_565 . -52.2(2)
O5 Pb2 O4 Pb1 . . -140.4(2)
O6 Pb2 O4 Pb1 . . -117.0(2)
O7 Pb2 O4 Pb1 4_565 . -0.10(18)
O4 Pb2 O4 Pb1 1_655 . 72.2(2)
O5 Pb2 O4 Pb1 1_655 . 127.0(2)
O1 Pb1 O4 C8 3_666 . -60.0(4)
O2 Pb1 O4 C8 3_766 . 26.9(5)
O3 Pb1 O4 C8 . . -9.3(4)
O1 Pb1 O4 C8 3_766 . 58.8(4)
O9 Pb1 O4 C8 . . -170.6(8)
O7 Pb1 O4 C8 4_465 . -131.7(4)
O7 Pb1 O4 C8 4_565 . 128.7(4)
O1 Pb1 O4 Pb2 3_666 . 171.44(19)
O2 Pb1 O4 Pb2 3_766 . -101.7(2)
O3 Pb1 O4 Pb2 . . -137.9(3)
O1 Pb1 O4 Pb2 3_766 . -69.8(2)
O9 Pb1 O4 Pb2 . . 60.8(8)
O7 Pb1 O4 Pb2 4_465 . 99.7(2)
O7 Pb1 O4 Pb2 4_565 . 0.10(17)
O8 Pb2 O5 C9 4_565 . 82.3(4)
O4 Pb2 O5 C9 . . 161.4(4)
O6 Pb2 O5 C9 . . 6.0(4)
O7 Pb2 O5 C9 4_565 . 111.5(4)
O4 Pb2 O5 C9 1_655 . -107.1(4)
O5 Pb2 O5 C9 1_655 . -50.8(5)
O8 Pb2 O6 C9 4_565 . -101.0(5)
O5 Pb2 O6 C9 . . -6.0(4)
O4 Pb2 O6 C9 . . -35.2(5)
O7 Pb2 O6 C9 4_565 . -121.8(4)
O4 Pb2 O6 C9 1_655 . 132.5(4)
O5 Pb2 O6 C9 1_655 . 115.6(4)
Pb1 O2 C1 O1 3_766 . -15.5(7)
Pb1 O2 C1 C2 3_766 . 160.5(5)
Pb1 O1 C1 O2 3_666 . -118.9(7)
Pb1 O1 C1 O2 3_766 . 14.3(7)
Pb1 O1 C1 C2 3_666 . 65.1(9)
Pb1 O1 C1 C2 3_766 . -161.7(5)
Pb1 O1 C1 Pb1 3_666 3_766 -133.2(6)
O2 C1 C2 C7 . . -145.9(7)
O1 C1 C2 C7 . . 30.2(9)
Pb1 C1 C2 C7 3_766 . -75.3(18)
O2 C1 C2 C3 . . 31.3(9)
O1 C1 C2 C3 . . -152.5(7)
Pb1 C1 C2 C3 3_766 . 101.9(16)
C7 C2 C3 C4 . . -2.0(10)
C1 C2 C3 C4 . . -179.2(6)
C2 C3 C4 C5 . . 3.7(10)
C2 C3 C4 I1 . . 179.3(5)
C3 C4 C5 C6 . . -1.0(10)
I1 C4 C5 C6 . . -176.8(5)
C4 C5 C6 C7 . . -3.3(9)
C4 C5 C6 C8 . . 173.0(6)
C3 C2 C7 C6 . . -2.2(10)
C1 C2 C7 C6 . . 174.9(6)
C5 C6 C7 C2 . . 4.8(9)
C8 C6 C7 C2 . . -171.4(6)
Pb1 O3 C8 O4 . . -19.9(8)
Pb1 O3 C8 C6 . . 159.9(5)
Pb2 O4 C8 O3 . . 139.1(6)
Pb1 O4 C8 O3 . . 15.9(6)
Pb2 O4 C8 C6 . . -40.7(8)
Pb1 O4 C8 C6 . . -163.9(6)
C5 C6 C8 O3 . . 161.0(6)
C7 C6 C8 O3 . . -22.7(9)
C5 C6 C8 O4 . . -19.2(9)
C7 C6 C8 O4 . . 157.1(6)
Pb2 O6 C9 O5 . . 10.9(7)
Pb2 O6 C9 C10 . . -166.4(6)
Pb2 O5 C9 O6 . . -11.3(7)
Pb2 O5 C9 C10 . . 165.9(5)
O6 C9 C10 C15 . . -12.8(10)
O5 C9 C10 C15 . . 169.9(7)
O6 C9 C10 C11 . . 162.3(7)
O5 C9 C10 C11 . . -15.0(10)
C15 C10 C11 C12 . . 0.7(11)
C9 C10 C11 C12 . . -174.4(7)
C10 C11 C12 C13 . . -1.7(11)
C10 C11 C12 I2 . . 175.1(5)
C11 C12 C13 C14 . . 1.2(12)
I2 C12 C13 C14 . . -175.6(6)
C12 C13 C14 C15 . . 0.4(11)
C12 C13 C14 C16 . . 176.5(7)
C11 C10 C15 C14 . . 0.8(11)
C9 C10 C15 C14 . . 176.0(7)
C13 C14 C15 C10 . . -1.4(11)
C16 C14 C15 C10 . . -177.5(7)
Pb2 O7 C16 O8 4_566 . -7.6(8)
Pb2 O7 C16 C14 4_566 . 173.1(7)
Pb2 O8 C16 O7 4_566 . 9.1(10)
Pb2 O8 C16 C14 4_566 . -171.5(6)
C15 C14 C16 O7 . . -2.1(12)
C13 C14 C16 O7 . . -178.2(7)
C15 C14 C16 O8 . . 178.5(7)
C13 C14 C16 O8 . . 2.5(12)
O1 Pb1 O9 C17 3_666 . 52.6(15)
O2 Pb1 O9 C17 3_766 . -27.1(15)
O3 Pb1 O9 C17 . . 17.1(18)
O1 Pb1 O9 C17 3_766 . -65.3(16)
O7 Pb1 O9 C17 4_465 . 129.7(16)
O4 Pb1 O9 C17 . . 167.4(14)
O7 Pb1 O9 C17 4_565 . -139.8(15)
